data_7121314
loop_
_publ_author_name
'Terada, Misaki'
'Nishii, Yuji'
'Miura, Masahiro'

_publ_section_title
;
 Synthesis, crystal structure and reactivity of \h<sup>2</sup>-thiophyne
 Ni complexes.
;
_journal_issue 23
_journal_name_full 'Chemical communications (Cambridge, England)'
_journal_page_first 2918
_journal_page_last 2921
_journal_paper_doi 10.1039/c8cc00705e
_journal_volume 54
_journal_year 2018
_chemical_formula_moiety 'C35 H55 I Ni P2 S'
_chemical_formula_sum 'C35 H55 I Ni P2 S'
_chemical_formula_weight 755.40
_space_group_crystal_system triclinic
_space_group_IT_number 2
_space_group_name_Hall '-P 1'
_space_group_name_H-M_alt 'P -1'
_symmetry_space_group_name_Hall '-P 1'
_symmetry_space_group_name_H-M 'P -1'
_atom_sites_solution_hydrogens geom
_audit_block_doi 10.5517/ccdc.csd.cc1nq2hy
_audit_creation_method SHELXL-2013
_audit_update_record
;
2017-03-28 deposited with the CCDC.
2018-02-21 downloaded from the CCDC.
;
_cell_angle_alpha 75.82(2)
_cell_angle_beta 88.78(3)
_cell_angle_gamma 78.187(16)
_cell_formula_units_Z 4
_cell_length_a 12.354(9)
_cell_length_b 16.268(11)
_cell_length_c 20.938(14)
_cell_measurement_reflns_used 5262
_cell_measurement_temperature 173(2)
_cell_measurement_theta_max 27.40
_cell_measurement_theta_min 3.00
_cell_volume 3992(5)
_computing_structure_refinement 'SHELXL-2013 (Sheldrick, 2013)'
_diffrn_ambient_temperature 173(2)
_diffrn_detector_area_resol_mean 13.653
_diffrn_measured_fraction_theta_full 0.973
_diffrn_measured_fraction_theta_max 0.998
_diffrn_measurement_device_type 'Rigaku XtaLAB mini'
_diffrn_measurement_method \w
_diffrn_radiation_type MoK\a
_diffrn_radiation_wavelength 0.71075
_diffrn_reflns_av_R_equivalents 0.1535
_diffrn_reflns_av_unetI/netI 0.2173
_diffrn_reflns_Laue_measured_fraction_full 0.973
_diffrn_reflns_Laue_measured_fraction_max 0.998
_diffrn_reflns_limit_h_max 14
_diffrn_reflns_limit_h_min -14
_diffrn_reflns_limit_k_max 19
_diffrn_reflns_limit_k_min -19
_diffrn_reflns_limit_l_max 24
_diffrn_reflns_limit_l_min -24
_diffrn_reflns_number 35079
_diffrn_reflns_point_group_measured_fraction_full 0.973
_diffrn_reflns_point_group_measured_fraction_max 0.998
_diffrn_reflns_theta_full 25.242
_diffrn_reflns_theta_max 25.000
_diffrn_reflns_theta_min 3.012
_exptl_absorpt_coefficient_mu 1.412
_exptl_absorpt_correction_T_max 0.862
_exptl_absorpt_correction_T_min 0.808
_exptl_absorpt_correction_type numerical
_exptl_absorpt_process_details 'NUMABS (Rigaku, 1999)'
_exptl_crystal_colour orange
_exptl_crystal_density_diffrn 1.257
_exptl_crystal_description prism
_exptl_crystal_F_000 1568
_exptl_crystal_size_max 0.130
_exptl_crystal_size_mid 0.120
_exptl_crystal_size_min 0.100
_refine_diff_density_max 1.081
_refine_diff_density_min -0.734
_refine_diff_density_rms 0.138
_refine_ls_extinction_method none
_refine_ls_goodness_of_fit_ref 1.028
_refine_ls_hydrogen_treatment constr
_refine_ls_matrix_type full
_refine_ls_number_parameters 721
_refine_ls_number_reflns 14039
_refine_ls_number_restraints 0
_refine_ls_restrained_S_all 1.028
_refine_ls_R_factor_all 0.1921
_refine_ls_R_factor_gt 0.0882
_refine_ls_shift/su_max 0.001
_refine_ls_shift/su_mean 0.000
_refine_ls_structure_factor_coef Fsqd
_refine_ls_weighting_details 'w=1/[\s^2^(Fo^2^)+(0.0529P)^2^] where P=(Fo^2^+2Fc^2^)/3'
_refine_ls_weighting_scheme calc
_refine_ls_wR_factor_gt 0.1597
_refine_ls_wR_factor_ref 0.2153
_reflns_Friedel_coverage 0.000
_reflns_number_gt 6623
_reflns_number_total 14039
_reflns_threshold_expression 'I > 2\s(I)'
_cod_data_source_file c8cc00705e2.cif
_cod_data_source_block shelxl_CCDC4
_cod_depositor_comments 'Adding full bibliography for 7121308--7121314.cif.'
_cod_database_code 7121314
_shelx_space_group_comment
;
The symmetry employed for this shelxl refinement is uniquely defined
by the following loop, which should always be used as a source of
symmetry information in preference to the above space-group names.
They are only intended as comments.
;
_shelx_estimated_absorpt_t_min 0.838
_shelx_estimated_absorpt_t_max 0.872
_shelxl_version_number 2013-4

loop_
_space_group_symop_operation_xyz
'x, y, z'
'-x, -y, -z'

loop_
_atom_site_label
_atom_site_type_symbol
_atom_site_fract_x
_atom_site_fract_y
_atom_site_fract_z
_atom_site_U_iso_or_equiv
_atom_site_adp_type
_atom_site_occupancy
_atom_site_site_symmetry_order
_atom_site_calc_flag
_atom_site_refinement_flags_posn
_atom_site_refinement_flags_adp
I1 I 0.16597(7) 0.37745(5) 0.25410(4) 0.0422(3) Uani 1 1 d . .
I2 I 0.16273(8) -0.15813(6) 0.35628(4) 0.0473(3) Uani 1 1 d . .
Ni1 Ni 0.05105(13) 0.26925(9) 0.24127(7) 0.0310(4) Uani 1 1 d . .
Ni2 Ni 0.07447(13) -0.23165(10) 0.28212(8) 0.0344(4) Uani 1 1 d . .
S82 S 0.0306(3) -0.0774(2) 0.14664(17) 0.0473(9) Uani 1 1 d . .
S85 S -0.1442(3) 0.3755(2) 0.31730(19) 0.0566(10) Uani 1 1 d . .
P1 P 0.0342(3) -0.3284(2) 0.36954(16) 0.0341(8) Uani 1 1 d . .
P2 P -0.0398(3) 0.1661(2) 0.25160(16) 0.0335(8) Uani 1 1 d . .
P83 P -0.0171(3) -0.2881(2) 0.22264(16) 0.0345(8) Uani 1 1 d . .
P84 P 0.2039(3) 0.1763(2) 0.22296(16) 0.0340(8) Uani 1 1 d . .
C2 C 0.0495(10) -0.3128(8) 0.1479(5) 0.037(3) Uani 1 1 d . .
H2 H 0.0553 -0.2564 0.1170 0.044 Uiso 1 1 calc R U
C3 C 0.1584(10) -0.4157(7) 0.4052(6) 0.034(3) Uani 1 1 d . .
H3 H 0.1305 -0.4693 0.4261 0.041 Uiso 1 1 calc R U
C4 C -0.2417(10) 0.4716(7) 0.2070(8) 0.046(4) Uani 1 1 d . .
C5 C 0.1695(10) -0.3659(8) 0.1662(6) 0.040(3) Uani 1 1 d . .
H5A H 0.2100 -0.3347 0.1894 0.048 Uiso 1 1 calc R U
H5B H 0.1670 -0.4229 0.1961 0.048 Uiso 1 1 calc R U
C6 C -0.1532(9) -0.2126(7) 0.1955(6) 0.032(3) Uani 1 1 d . .
H6 H -0.1431 -0.1779 0.1500 0.038 Uiso 1 1 calc R U
C7 C -0.0624(10) -0.3887(8) 0.3433(5) 0.035(3) Uani 1 1 d . .
H7A H -0.0492 -0.4487 0.3713 0.042 Uiso 1 1 calc R U
H7B H -0.1397 -0.3603 0.3489 0.042 Uiso 1 1 calc R U
C8 C -0.0324(9) -0.2945(7) 0.4418(6) 0.034(3) Uani 1 1 d . .
H8 H 0.0229 -0.2712 0.4625 0.040 Uiso 1 1 calc R U
C9 C -0.0605(10) -0.3711(7) 0.4950(6) 0.037(3) Uani 1 1 d . .
H9A H -0.1150 -0.3965 0.4765 0.044 Uiso 1 1 calc R U
H9B H 0.0073 -0.4165 0.5082 0.044 Uiso 1 1 calc R U
C10 C -0.1866(10) -0.1470(8) 0.2382(6) 0.046(4) Uani 1 1 d . .
H10A H -0.2039 -0.1779 0.2830 0.055 Uiso 1 1 calc R U
H10B H -0.1240 -0.1190 0.2423 0.055 Uiso 1 1 calc R U
C11 C 0.1341(11) -0.0457(9) 0.0917(6) 0.044(4) Uani 1 1 d . .
C12 C -0.1151(11) 0.1493(8) 0.3290(6) 0.039(3) Uani 1 1 d . .
H12 H -0.1794 0.1991 0.3245 0.047 Uiso 1 1 calc R U
C13 C 0.1633(11) 0.0749(7) 0.2161(6) 0.046(4) Uani 1 1 d . .
H13A H 0.1459 0.0782 0.1694 0.055 Uiso 1 1 calc R U
H13B H 0.2249 0.0247 0.2321 0.055 Uiso 1 1 calc R U
C14 C -0.0134(10) -0.3606(8) 0.1102(6) 0.043(3) Uani 1 1 d . .
H14A H -0.0221 -0.4163 0.1400 0.051 Uiso 1 1 calc R U
H14B H -0.0882 -0.3251 0.0968 0.051 Uiso 1 1 calc R U
C15 C 0.1215(11) -0.1572(8) 0.1991(7) 0.046(4) Uani 1 1 d . .
C16 C -0.2146(11) -0.2715(8) 0.5375(6) 0.047(4) Uani 1 1 d . .
H16A H -0.2443 -0.2530 0.5772 0.056 Uiso 1 1 calc R U
H16B H -0.2712 -0.2955 0.5193 0.056 Uiso 1 1 calc R U
C17 C 0.2244(11) -0.3952(8) 0.4583(6) 0.046(4) Uani 1 1 d . .
H17A H 0.1752 -0.3830 0.4942 0.056 Uiso 1 1 calc R U
H17B H 0.2552 -0.3432 0.4391 0.056 Uiso 1 1 calc R U
C18 C 0.3287(11) -0.0838(8) 0.0775(7) 0.051(4) Uani 1 1 d . .
H18 H 0.3994 -0.1180 0.0929 0.061 Uiso 1 1 calc R U
C19 C 0.3164(9) 0.1422(8) 0.2885(5) 0.035(3) Uani 1 1 d . .
H19 H 0.3354 0.1966 0.2948 0.042 Uiso 1 1 calc R U
C20 C -0.1182(10) 0.4138(7) 0.1238(7) 0.044(4) Uani 1 1 d . .
H20A H -0.1725 0.4597 0.0951 0.066 Uiso 1 1 calc R U
H20B H -0.1208 0.3579 0.1146 0.066 Uiso 1 1 calc R U
H20C H -0.0440 0.4259 0.1154 0.066 Uiso 1 1 calc R U
C21 C -0.0408(11) 0.1498(8) 0.3872(6) 0.045(4) Uani 1 1 d . .
H21A H -0.0108 0.2034 0.3770 0.054 Uiso 1 1 calc R U
H21B H 0.0222 0.0996 0.3944 0.054 Uiso 1 1 calc R U
C22 C -0.1081(10) -0.3409(8) 0.5559(6) 0.040(3) Uani 1 1 d . .
H22A H -0.1241 -0.3911 0.5896 0.048 Uiso 1 1 calc R U
H22B H -0.0527 -0.3170 0.5752 0.048 Uiso 1 1 calc R U
C23 C 0.4260(11) 0.0859(10) 0.2716(7) 0.066(5) Uani 1 1 d . .
H23A H 0.4110 0.0316 0.2639 0.079 Uiso 1 1 calc R U
H23B H 0.4551 0.1177 0.2306 0.079 Uiso 1 1 calc R U
C24 C 0.3349(11) -0.5128(8) 0.3767(7) 0.055(4) Uani 1 1 d . .
H24A H 0.3065 -0.5664 0.3938 0.066 Uiso 1 1 calc R U
H24B H 0.3852 -0.5221 0.3405 0.066 Uiso 1 1 calc R U
C25 C -0.1612(11) 0.0642(8) 0.3476(6) 0.048(4) Uani 1 1 d . .
H25A H -0.2089 0.0622 0.3108 0.058 Uiso 1 1 calc R U
H25B H -0.0988 0.0135 0.3545 0.058 Uiso 1 1 calc R U
C26 C -0.2884(11) -0.0771(8) 0.2075(7) 0.050(4) Uani 1 1 d . .
H26A H -0.3082 -0.0356 0.2355 0.060 Uiso 1 1 calc R U
H26B H -0.2704 -0.0447 0.1634 0.060 Uiso 1 1 calc R U
C27 C -0.0855(10) 0.3561(7) 0.2427(6) 0.034(3) Uani 1 1 d . .
C28 C 0.2740(10) 0.0974(8) 0.3544(6) 0.043(3) Uani 1 1 d . .
H28A H 0.2509 0.0442 0.3500 0.051 Uiso 1 1 calc R U
H28B H 0.2086 0.1364 0.3664 0.051 Uiso 1 1 calc R U
C29 C -0.0456(11) -0.3908(8) 0.2717(5) 0.038(3) Uani 1 1 d . .
H29A H -0.1128 -0.4022 0.2535 0.046 Uiso 1 1 calc R U
H29B H 0.0171 -0.4386 0.2689 0.046 Uiso 1 1 calc R U
C30 C -0.1116(11) 0.1451(9) 0.4512(6) 0.051(4) Uani 1 1 d . .
H30A H -0.0645 0.1456 0.4887 0.062 Uiso 1 1 calc R U
H30B H -0.1729 0.1966 0.4442 0.062 Uiso 1 1 calc R U
C31 C -0.0882(10) 0.1780(9) 0.1175(6) 0.044(3) Uani 1 1 d . .
H31A H -0.0691 0.2359 0.1044 0.053 Uiso 1 1 calc R U
H31B H -0.0187 0.1341 0.1206 0.053 Uiso 1 1 calc R U
C32 C 0.2307(12) -0.1620(9) 0.1775(6) 0.050(4) Uani 1 1 d . .
C34 C -0.3855(11) -0.1183(10) 0.2012(8) 0.065(5) Uani 1 1 d . .
H34A H -0.4492 -0.0730 0.1796 0.079 Uiso 1 1 calc R U
H34B H -0.4077 -0.1464 0.2455 0.079 Uiso 1 1 calc R U
C35 C 0.3927(12) 0.1881(10) 0.0484(6) 0.060(4) Uani 1 1 d . .
H35A H 0.4512 0.2142 0.0623 0.072 Uiso 1 1 calc R U
H35B H 0.4285 0.1425 0.0266 0.072 Uiso 1 1 calc R U
C36 C -0.1586(12) 0.0637(10) 0.4674(7) 0.066(5) Uani 1 1 d . .
H36A H -0.2050 0.0631 0.5066 0.079 Uiso 1 1 calc R U
H36B H -0.0973 0.0123 0.4781 0.079 Uiso 1 1 calc R U
C37 C -0.1359(11) -0.2211(8) 0.4239(6) 0.045(4) Uani 1 1 d . .
H37A H -0.1915 -0.2408 0.4012 0.055 Uiso 1 1 calc R U
H37B H -0.1154 -0.1705 0.3929 0.055 Uiso 1 1 calc R U
C38 C 0.3318(12) 0.1472(9) 0.1101(7) 0.055(4) Uani 1 1 d . .
H38A H 0.3858 0.1031 0.1413 0.066 Uiso 1 1 calc R U
H38B H 0.2765 0.1180 0.0965 0.066 Uiso 1 1 calc R U
C39 C -0.1884(11) -0.1928(8) 0.4854(7) 0.053(4) Uani 1 1 d . .
H39A H -0.1366 -0.1661 0.5050 0.063 Uiso 1 1 calc R U
H39B H -0.2574 -0.1488 0.4717 0.063 Uiso 1 1 calc R U
C40 C 0.4721(12) 0.0164(10) 0.3931(7) 0.069(5) Uani 1 1 d . .
H40A H 0.5290 0.0061 0.4284 0.082 Uiso 1 1 calc R U
H40B H 0.4585 -0.0404 0.3898 0.082 Uiso 1 1 calc R U
C41 C 0.2351(10) -0.4364(9) 0.3482(6) 0.051(4) Uani 1 1 d . .
H41A H 0.2633 -0.3842 0.3257 0.061 Uiso 1 1 calc R U
H41B H 0.1922 -0.4525 0.3155 0.061 Uiso 1 1 calc R U
C42 C 0.3199(12) -0.4737(9) 0.4861(7) 0.063(5) Uani 1 1 d . .
H42A H 0.2882 -0.5247 0.5071 0.076 Uiso 1 1 calc R U
H42B H 0.3624 -0.4603 0.5205 0.076 Uiso 1 1 calc R U
C43 C -0.1405(12) 0.1668(11) 0.1856(6) 0.061(4) Uani 1 1 d . .
H43 H -0.1457 0.1044 0.1959 0.073 Uiso 1 1 calc R U
C44 C -0.3550(11) -0.1862(9) 0.1602(7) 0.056(4) Uani 1 1 d . .
H44A H -0.3405 -0.1569 0.1145 0.067 Uiso 1 1 calc R U
H44B H -0.4179 -0.2149 0.1588 0.067 Uiso 1 1 calc R U
C45 C 0.3640(11) 0.0734(10) 0.4093(6) 0.054(4) Uani 1 1 d . .
H45A H 0.3351 0.0422 0.4507 0.065 Uiso 1 1 calc R U
H45B H 0.3807 0.1273 0.4169 0.065 Uiso 1 1 calc R U
C46 C 0.0467(12) -0.3785(10) 0.0491(6) 0.058(4) Uani 1 1 d . .
H46A H 0.0461 -0.3228 0.0165 0.069 Uiso 1 1 calc R U
H46B H 0.0071 -0.4133 0.0289 0.069 Uiso 1 1 calc R U
C47 C -0.2502(10) -0.2559(8) 0.1905(6) 0.047(4) Uani 1 1 d . .
H47A H -0.2664 -0.2886 0.2349 0.057 Uiso 1 1 calc R U
H47B H -0.2304 -0.2974 0.1625 0.057 Uiso 1 1 calc R U
C48 C -0.3384(12) 0.5129(9) 0.3017(8) 0.061(4) Uani 1 1 d . .
H48 H -0.3453 0.5049 0.3480 0.073 Uiso 1 1 calc R U
C49 C -0.2491(11) 0.4596(9) 0.2763(8) 0.050(4) Uani 1 1 d . .
C50 C 0.2501(12) 0.3273(9) 0.0326(6) 0.051(4) Uani 1 1 d . .
H50A H 0.1959 0.3696 0.0004 0.062 Uiso 1 1 calc R U
H50B H 0.3034 0.3586 0.0456 0.062 Uiso 1 1 calc R U
C51 C 0.2379(12) -0.1002(9) 0.1150(7) 0.050(4) Uani 1 1 d . .
C52 C 0.2307(11) -0.3792(10) 0.1025(6) 0.056(4) Uani 1 1 d . .
H52A H 0.2357 -0.3222 0.0734 0.067 Uiso 1 1 calc R U
H52B H 0.3068 -0.4131 0.1143 0.067 Uiso 1 1 calc R U
C53 C 0.5122(10) 0.0643(11) 0.3271(6) 0.067(5) Uani 1 1 d . .
H53A H 0.5312 0.1186 0.3323 0.080 Uiso 1 1 calc R U
H53B H 0.5802 0.0278 0.3152 0.080 Uiso 1 1 calc R U
C54 C 0.1885(10) 0.2880(8) 0.0942(6) 0.044(3) Uani 1 1 d . .
H54A H 0.1308 0.2609 0.0808 0.052 Uiso 1 1 calc R U
H54B H 0.1519 0.3346 0.1150 0.052 Uiso 1 1 calc R U
C55 C 0.3359(10) -0.2215(9) 0.2111(7) 0.062(4) Uani 1 1 d . .
H55A H 0.3994 -0.2098 0.1841 0.093 Uiso 1 1 calc R U
H55B H 0.3302 -0.2820 0.2162 0.093 Uiso 1 1 calc R U
H55C H 0.3458 -0.2111 0.2545 0.093 Uiso 1 1 calc R U
C56 C 0.0598(11) 0.0636(7) 0.2583(6) 0.043(3) Uani 1 1 d . .
H56A H 0.0839 0.0385 0.3051 0.051 Uiso 1 1 calc R U
H56B H 0.0228 0.0223 0.2440 0.051 Uiso 1 1 calc R U
C57 C 0.2171(14) 0.0316(9) -0.0023(7) 0.055(4) Uani 1 1 d . .
H57 H 0.2107 0.0755 -0.0423 0.066 Uiso 1 1 calc R U
C58 C 0.3223(14) -0.0210(10) 0.0192(8) 0.061(4) Uani 1 1 d . .
H58 H 0.3863 -0.0132 -0.0056 0.073 Uiso 1 1 calc R U
C59 C 0.3997(11) -0.4965(10) 0.4312(7) 0.058(4) Uani 1 1 d . .
H59A H 0.4375 -0.4480 0.4131 0.069 Uiso 1 1 calc R U
H59B H 0.4568 -0.5488 0.4502 0.069 Uiso 1 1 calc R U
C60 C -0.1648(13) 0.1688(12) 0.0644(7) 0.079(5) Uani 1 1 d . .
H60A H -0.1376 0.1944 0.0207 0.095 Uiso 1 1 calc R U
H60B H -0.1593 0.1064 0.0677 0.095 Uiso 1 1 calc R U
C61 C 0.3119(11) 0.2574(10) 0.0002(7) 0.057(4) Uani 1 1 d . .
H61A H 0.2579 0.2301 -0.0169 0.068 Uiso 1 1 calc R U
H61B H 0.3529 0.2845 -0.0376 0.068 Uiso 1 1 calc R U
C62 C -0.3169(13) 0.5359(10) 0.1614(9) 0.070(5) Uani 1 1 d . .
H62 H -0.3086 0.5448 0.1151 0.084 Uiso 1 1 calc R U
C63 C -0.2276(12) 0.0593(10) 0.4098(7) 0.060(4) Uani 1 1 d . .
H63A H -0.2928 0.1078 0.4019 0.072 Uiso 1 1 calc R U
H63B H -0.2546 0.0044 0.4208 0.072 Uiso 1 1 calc R U
C64 C -0.2773(14) 0.2077(14) 0.0671(8) 0.103(7) Uani 1 1 d . .
H64A H -0.3205 0.1861 0.0378 0.124 Uiso 1 1 calc R U
H64B H -0.2858 0.2709 0.0489 0.124 Uiso 1 1 calc R U
C65 C 0.1221(12) 0.0204(8) 0.0340(7) 0.053(4) Uani 1 1 d . .
H65 H 0.0519 0.0567 0.0197 0.064 Uiso 1 1 calc R U
C66 C 0.1677(12) -0.4275(10) 0.0660(7) 0.061(4) Uani 1 1 d . .
H66A H 0.1683 -0.4862 0.0940 0.074 Uiso 1 1 calc R U
H66B H 0.2058 -0.4338 0.0249 0.074 Uiso 1 1 calc R U
C67 C 0.2722(10) 0.2182(8) 0.1453(6) 0.042(3) Uani 1 1 d . .
H67 H 0.3299 0.2476 0.1568 0.051 Uiso 1 1 calc R U
C68 C -0.3287(12) 0.1929(12) 0.1350(7) 0.074(5) Uani 1 1 d . .
H68A H -0.3411 0.1329 0.1483 0.088 Uiso 1 1 calc R U
H68B H -0.4014 0.2329 0.1324 0.088 Uiso 1 1 calc R U
C69 C -0.2531(13) 0.2077(12) 0.1878(8) 0.091(6) Uani 1 1 d . .
H69A H -0.2580 0.2708 0.1813 0.109 Uiso 1 1 calc R U
H69B H -0.2809 0.1855 0.2321 0.109 Uiso 1 1 calc R U
C70 C -0.4161(13) 0.5769(9) 0.2586(10) 0.078(6) Uani 1 1 d . .
H70 H -0.4738 0.6128 0.2759 0.093 Uiso 1 1 calc R U
C71 C -0.1426(11) 0.4107(8) 0.1883(8) 0.048(4) Uani 1 1 d . .
C73 C -0.4084(13) 0.5879(10) 0.1895(9) 0.070(5) Uani 1 1 d . .
H73 H -0.4630 0.6295 0.1610 0.085 Uiso 1 1 calc R U

loop_
_atom_site_aniso_label
_atom_site_aniso_U_11
_atom_site_aniso_U_22
_atom_site_aniso_U_33
_atom_site_aniso_U_23
_atom_site_aniso_U_13
_atom_site_aniso_U_12
I1 0.0449(6) 0.0337(5) 0.0530(6) -0.0165(4) -0.0007(4) -0.0121(4)
I2 0.0656(7) 0.0355(5) 0.0426(6) -0.0064(4) -0.0123(5) -0.0167(5)
Ni1 0.0340(10) 0.0254(9) 0.0349(10) -0.0089(7) -0.0022(7) -0.0063(7)
Ni2 0.0396(10) 0.0281(9) 0.0338(10) -0.0043(7) -0.0071(8) -0.0060(7)
S82 0.045(2) 0.047(2) 0.048(2) -0.0125(18) -0.0007(18) -0.0044(17)
S85 0.051(2) 0.050(2) 0.064(3) -0.011(2) -0.001(2) -0.0031(19)
P1 0.033(2) 0.0313(19) 0.036(2) -0.0046(16) -0.0072(16) -0.0074(15)
P2 0.037(2) 0.0312(19) 0.034(2) -0.0076(15) -0.0030(16) -0.0121(15)
P83 0.037(2) 0.0307(19) 0.035(2) -0.0057(15) -0.0068(16) -0.0071(15)
P84 0.037(2) 0.0335(19) 0.0317(19) -0.0089(15) -0.0061(16) -0.0049(15)
C2 0.041(8) 0.043(8) 0.021(7) -0.003(6) -0.002(6) -0.006(6)
C3 0.043(8) 0.027(7) 0.034(8) -0.007(6) -0.002(6) -0.013(6)
C4 0.021(7) 0.015(7) 0.096(13) -0.007(7) -0.023(8) 0.006(5)
C5 0.052(9) 0.038(8) 0.026(7) -0.002(6) -0.012(6) -0.007(6)
C6 0.034(7) 0.020(6) 0.033(7) -0.003(5) -0.012(6) 0.012(5)
C7 0.036(8) 0.037(7) 0.032(7) -0.010(6) -0.003(6) -0.007(6)
C8 0.029(7) 0.039(8) 0.037(8) -0.015(6) 0.007(6) -0.009(6)
C9 0.042(8) 0.035(7) 0.036(8) -0.005(6) 0.006(6) -0.020(6)
C10 0.049(9) 0.051(9) 0.036(8) -0.013(7) -0.021(7) -0.001(7)
C11 0.047(9) 0.055(9) 0.040(9) -0.019(7) 0.026(7) -0.029(8)
C12 0.050(9) 0.038(8) 0.031(8) -0.010(6) 0.003(6) -0.012(6)
C13 0.065(10) 0.029(8) 0.040(8) -0.006(6) -0.014(7) -0.003(7)
C14 0.038(8) 0.052(9) 0.038(8) -0.017(7) -0.019(6) 0.001(7)
C15 0.038(9) 0.048(9) 0.055(9) -0.011(7) -0.002(7) -0.017(7)
C16 0.057(10) 0.043(8) 0.034(8) -0.001(7) -0.006(7) -0.005(7)
C17 0.056(9) 0.039(8) 0.045(9) -0.005(7) -0.015(7) -0.017(7)
C18 0.038(9) 0.039(8) 0.071(11) -0.003(8) 0.014(8) -0.010(7)
C19 0.036(8) 0.046(8) 0.018(7) -0.011(6) -0.010(6) 0.005(6)
C20 0.027(8) 0.019(7) 0.087(12) -0.021(7) -0.011(7) 0.003(5)
C21 0.066(10) 0.041(8) 0.028(8) -0.002(6) -0.021(7) -0.016(7)
C22 0.045(9) 0.054(9) 0.025(7) -0.009(6) 0.014(6) -0.022(7)
C23 0.046(10) 0.098(13) 0.040(9) -0.016(9) -0.005(7) 0.013(9)
C24 0.049(10) 0.042(9) 0.064(11) 0.000(8) 0.006(8) -0.004(7)
C25 0.048(9) 0.050(9) 0.044(9) -0.006(7) -0.012(7) -0.010(7)
C26 0.048(9) 0.041(9) 0.061(10) -0.023(7) -0.005(7) 0.005(7)
C27 0.041(8) 0.027(7) 0.037(8) -0.008(6) -0.002(6) -0.011(6)
C28 0.036(8) 0.044(8) 0.045(9) -0.007(7) -0.008(7) -0.005(6)
C29 0.053(9) 0.047(8) 0.017(7) 0.000(6) -0.007(6) -0.024(7)
C30 0.052(10) 0.074(11) 0.039(9) -0.016(8) -0.005(7) -0.035(8)
C31 0.041(8) 0.049(9) 0.043(9) -0.015(7) -0.003(7) -0.008(7)
C32 0.066(11) 0.045(9) 0.040(9) -0.001(7) 0.010(8) -0.021(8)
C34 0.042(10) 0.065(11) 0.091(13) -0.032(10) 0.001(9) 0.001(8)
C35 0.050(10) 0.089(12) 0.036(9) -0.018(8) 0.021(7) 0.000(9)
C36 0.050(10) 0.089(12) 0.051(10) 0.007(9) 0.004(8) -0.029(9)
C37 0.061(10) 0.037(8) 0.033(8) 0.004(6) -0.009(7) -0.013(7)
C38 0.070(11) 0.045(9) 0.055(10) -0.024(8) -0.009(8) -0.007(8)
C39 0.046(9) 0.046(9) 0.062(10) -0.015(8) 0.014(8) 0.001(7)
C40 0.075(12) 0.084(12) 0.032(9) -0.006(8) -0.029(8) 0.012(9)
C41 0.045(9) 0.053(9) 0.040(9) 0.009(7) -0.013(7) 0.001(7)
C42 0.084(12) 0.043(9) 0.051(10) 0.012(8) -0.027(9) -0.011(8)
C43 0.054(10) 0.113(14) 0.020(8) -0.009(8) 0.000(7) -0.036(10)
C44 0.039(9) 0.062(10) 0.069(11) -0.017(9) 0.002(8) -0.013(8)
C45 0.043(9) 0.084(11) 0.037(9) -0.014(8) -0.001(7) -0.014(8)
C46 0.068(11) 0.071(11) 0.035(9) -0.012(8) -0.005(8) -0.017(9)
C47 0.034(8) 0.055(9) 0.046(9) -0.001(7) -0.010(7) -0.005(7)
C48 0.061(11) 0.044(9) 0.076(12) -0.016(8) 0.000(9) -0.002(8)
C49 0.032(8) 0.043(9) 0.075(11) -0.009(8) -0.011(8) -0.010(7)
C50 0.067(10) 0.055(9) 0.032(8) -0.004(7) 0.009(7) -0.021(8)
C51 0.050(10) 0.043(9) 0.061(10) -0.021(8) 0.005(8) -0.014(7)
C52 0.044(9) 0.079(11) 0.046(9) -0.022(8) 0.000(7) -0.005(8)
C53 0.030(8) 0.121(14) 0.037(9) -0.032(9) -0.016(7) 0.030(8)
C54 0.043(9) 0.055(9) 0.032(8) -0.009(7) 0.001(6) -0.010(7)
C55 0.030(8) 0.078(11) 0.061(11) 0.006(9) -0.011(7) 0.001(8)
C56 0.059(9) 0.029(7) 0.038(8) -0.010(6) 0.002(7) -0.003(6)
C57 0.071(12) 0.055(10) 0.050(10) -0.012(8) 0.009(9) -0.036(9)
C58 0.067(12) 0.063(11) 0.063(11) -0.020(9) 0.021(9) -0.031(9)
C59 0.032(9) 0.074(11) 0.063(11) -0.008(9) -0.001(8) -0.012(8)
C60 0.054(11) 0.137(17) 0.038(10) -0.014(10) -0.014(8) -0.011(11)
C61 0.049(10) 0.080(12) 0.046(9) -0.021(9) 0.013(8) -0.019(8)
C62 0.057(11) 0.056(11) 0.105(14) -0.017(10) 0.024(10) -0.034(9)
C63 0.066(11) 0.063(10) 0.062(11) -0.016(8) 0.005(9) -0.037(9)
C64 0.074(14) 0.19(2) 0.063(13) -0.047(14) -0.014(11) -0.055(15)
C65 0.059(10) 0.033(8) 0.073(11) -0.024(8) -0.027(9) -0.006(7)
C66 0.074(12) 0.065(11) 0.050(10) -0.022(8) 0.005(8) -0.016(9)
C67 0.038(8) 0.058(9) 0.032(8) -0.015(7) -0.005(6) -0.008(7)
C68 0.049(10) 0.136(16) 0.040(10) -0.019(10) -0.005(8) -0.034(10)
C69 0.068(13) 0.124(16) 0.072(13) -0.039(12) -0.018(10) 0.019(11)
C70 0.058(11) 0.030(9) 0.131(17) 0.001(10) 0.010(12) -0.002(8)
C71 0.041(9) 0.034(8) 0.070(11) 0.000(8) -0.007(8) -0.021(7)
C73 0.057(11) 0.048(10) 0.099(15) 0.003(10) -0.020(11) -0.014(8)

loop_
_atom_type_symbol
_atom_type_description
_atom_type_scat_dispersion_real
_atom_type_scat_dispersion_imag
_atom_type_scat_source
C C 0.0033 0.0016 'International Tables Vol C Tables 4.2.6.8 and 6.1.1.4'
H H 0.0000 0.0000 'International Tables Vol C Tables 4.2.6.8 and 6.1.1.4'
I I -0.4742 1.8119 'International Tables Vol C Tables 4.2.6.8 and 6.1.1.4'
Ni Ni 0.3393 1.1124 'International Tables Vol C Tables 4.2.6.8 and 6.1.1.4'
P P 0.1023 0.0942 'International Tables Vol C Tables 4.2.6.8 and 6.1.1.4'
S S 0.1246 0.1234 'International Tables Vol C Tables 4.2.6.8 and 6.1.1.4'

loop_
_geom_angle_atom_site_label_1
_geom_angle_atom_site_label_2
_geom_angle_atom_site_label_3
_geom_angle
C27 Ni1 P2 92.2(3)
C27 Ni1 P84 171.4(4)
P2 Ni1 P84 88.51(14)
C27 Ni1 I1 90.0(3)
P2 Ni1 I1 168.34(11)
P84 Ni1 I1 91.08(11)
C15 Ni2 P83 89.3(4)
C15 Ni2 P1 172.7(4)
P83 Ni2 P1 87.35(14)
C15 Ni2 I2 93.1(4)
P83 Ni2 I2 174.00(12)
P1 Ni2 I2 90.93(11)
C15 S82 C11 94.0(7)
C49 S85 C27 93.2(7)
C8 P1 C7 103.9(5)
C8 P1 C3 104.8(5)
C7 P1 C3 103.7(5)
C8 P1 Ni2 121.2(4)
C7 P1 Ni2 109.0(4)
C3 P1 Ni2 112.6(4)
C56 P2 C12 104.4(6)
C56 P2 C43 103.3(7)
C12 P2 C43 105.7(6)
C56 P2 Ni1 108.5(4)
C12 P2 Ni1 112.3(4)
C43 P2 Ni1 121.1(5)
C29 P83 C2 105.6(6)
C29 P83 C6 107.8(6)
C2 P83 C6 107.0(5)
C29 P83 Ni2 110.1(4)
C2 P83 Ni2 117.0(4)
C6 P83 Ni2 109.0(4)
C67 P84 C13 107.1(6)
C67 P84 C19 105.2(5)
C13 P84 C19 105.7(6)
C67 P84 Ni1 113.3(4)
C13 P84 Ni1 108.5(4)
C19 P84 Ni1 116.4(4)
C14 C2 C5 109.7(10)
C14 C2 P83 115.5(9)
C5 C2 P83 109.3(8)
C14 C2 H2 107.3
C5 C2 H2 107.3
P83 C2 H2 107.3
C17 C3 C41 110.6(10)
C17 C3 P1 114.5(8)
C41 C3 P1 109.6(8)
C17 C3 H3 107.3
C41 C3 H3 107.3
P1 C3 H3 107.3
C49 C4 C62 122.9(13)
C49 C4 C71 112.2(11)
C62 C4 C71 124.8(15)
C52 C5 C2 109.9(10)
C52 C5 H5A 109.7
C2 C5 H5A 109.7
C52 C5 H5B 109.7
C2 C5 H5B 109.7
H5A C5 H5B 108.2
C47 C6 C10 108.7(10)
C47 C6 P83 115.5(8)
C10 C6 P83 112.8(8)
C47 C6 H6 106.4
C10 C6 H6 106.4
P83 C6 H6 106.4
C29 C7 P1 110.2(8)
C29 C7 H7A 109.6
P1 C7 H7A 109.6
C29 C7 H7B 109.6
P1 C7 H7B 109.6
H7A C7 H7B 108.1
C37 C8 C9 109.8(10)
C37 C8 P1 113.9(8)
C9 C8 P1 112.8(8)
C37 C8 H8 106.6
C9 C8 H8 106.6
P1 C8 H8 106.6
C22 C9 C8 110.9(9)
C22 C9 H9A 109.5
C8 C9 H9A 109.5
C22 C9 H9B 109.5
C8 C9 H9B 109.5
H9A C9 H9B 108.0
C26 C10 C6 110.9(9)
C26 C10 H10A 109.5
C6 C10 H10A 109.5
C26 C10 H10B 109.5
C6 C10 H10B 109.5
H10A C10 H10B 108.0
C65 C11 C51 122.7(12)
C65 C11 S82 128.4(12)
C51 C11 S82 108.9(10)
C21 C12 C25 107.9(10)
C21 C12 P2 110.4(9)
C25 C12 P2 115.4(8)
C21 C12 H12 107.6
C25 C12 H12 107.6
P2 C12 H12 107.6
C56 C13 P84 108.3(8)
C56 C13 H13A 110.0
P84 C13 H13A 110.0
C56 C13 H13B 110.0
P84 C13 H13B 110.0
H13A C13 H13B 108.4
C46 C14 C2 112.3(11)
C46 C14 H14A 109.1
C2 C14 H14A 109.1
C46 C14 H14B 109.1
C2 C14 H14B 109.1
H14A C14 H14B 107.9
C32 C15 S82 111.7(10)
C32 C15 Ni2 125.5(10)
S82 C15 Ni2 122.7(7)
C22 C16 C39 109.0(11)
C22 C16 H16A 109.9
C39 C16 H16A 109.9
C22 C16 H16B 109.9
C39 C16 H16B 109.9
H16A C16 H16B 108.3
C3 C17 C42 109.4(10)
C3 C17 H17A 109.8
C42 C17 H17A 109.8
C3 C17 H17B 109.8
C42 C17 H17B 109.8
H17A C17 H17B 108.2
C58 C18 C51 123.9(14)
C58 C18 H18 118.0
C51 C18 H18 118.0
C28 C19 C23 110.5(10)
C28 C19 P84 110.7(8)
C23 C19 P84 115.6(8)
C28 C19 H19 106.5
C23 C19 H19 106.5
P84 C19 H19 106.5
C71 C20 H20A 109.5
C71 C20 H20B 109.5
H20A C20 H20B 109.5
C71 C20 H20C 109.5
H20A C20 H20C 109.5
H20B C20 H20C 109.5
C12 C21 C30 109.1(10)
C12 C21 H21A 109.9
C30 C21 H21A 109.9
C12 C21 H21B 109.9
C30 C21 H21B 109.9
H21A C21 H21B 108.3
C16 C22 C9 110.9(10)
C16 C22 H22A 109.5
C9 C22 H22A 109.5
C16 C22 H22B 109.5
C9 C22 H22B 109.5
H22A C22 H22B 108.0
C53 C23 C19 111.1(10)
C53 C23 H23A 109.4
C19 C23 H23A 109.4
C53 C23 H23B 109.4
C19 C23 H23B 109.4
H23A C23 H23B 108.0
C59 C24 C41 113.1(12)
C59 C24 H24A 109.0
C41 C24 H24A 109.0
C59 C24 H24B 109.0
C41 C24 H24B 109.0
H24A C24 H24B 107.8
C63 C25 C12 111.2(11)
C63 C25 H25A 109.4
C12 C25 H25A 109.4
C63 C25 H25B 109.4
C12 C25 H25B 109.4
H25A C25 H25B 108.0
C34 C26 C10 110.4(11)
C34 C26 H26A 109.6
C10 C26 H26A 109.6
C34 C26 H26B 109.6
C10 C26 H26B 109.6
H26A C26 H26B 108.1
C71 C27 S85 112.2(10)
C71 C27 Ni1 125.1(10)
S85 C27 Ni1 122.5(7)
C19 C28 C45 111.1(10)
C19 C28 H28A 109.4
C45 C28 H28A 109.4
C19 C28 H28B 109.4
C45 C28 H28B 109.4
H28A C28 H28B 108.0
C7 C29 P83 111.2(8)
C7 C29 H29A 109.4
P83 C29 H29A 109.4
C7 C29 H29B 109.4
P83 C29 H29B 109.4
H29A C29 H29B 108.0
C36 C30 C21 110.7(11)
C36 C30 H30A 109.5
C21 C30 H30A 109.5
C36 C30 H30B 109.5
C21 C30 H30B 109.5
H30A C30 H30B 108.1
C60 C31 C43 112.7(11)
C60 C31 H31A 109.1
C43 C31 H31A 109.1
C60 C31 H31B 109.1
C43 C31 H31B 109.1
H31A C31 H31B 107.8
C15 C32 C51 112.5(13)
C15 C32 C55 128.3(12)
C51 C32 C55 119.2(13)
C26 C34 C44 110.5(11)
C26 C34 H34A 109.5
C44 C34 H34A 109.5
C26 C34 H34B 109.5
C44 C34 H34B 109.5
H34A C34 H34B 108.1
C61 C35 C38 110.6(11)
C61 C35 H35A 109.5
C38 C35 H35A 109.5
C61 C35 H35B 109.5
C38 C35 H35B 109.5
H35A C35 H35B 108.1
C30 C36 C63 110.8(11)
C30 C36 H36A 109.5
C63 C36 H36A 109.5
C30 C36 H36B 109.5
C63 C36 H36B 109.5
H36A C36 H36B 108.1
C8 C37 C39 112.6(10)
C8 C37 H37A 109.1
C39 C37 H37A 109.1
C8 C37 H37B 109.1
C39 C37 H37B 109.1
H37A C37 H37B 107.8
C35 C38 C67 110.9(11)
C35 C38 H38A 109.5
C67 C38 H38A 109.5
C35 C38 H38B 109.5
C67 C38 H38B 109.5
H38A C38 H38B 108.0
C16 C39 C37 110.8(11)
C16 C39 H39A 109.5
C37 C39 H39A 109.5
C16 C39 H39B 109.5
C37 C39 H39B 109.5
H39A C39 H39B 108.1
C53 C40 C45 107.9(11)
C53 C40 H40A 110.1
C45 C40 H40A 110.1
C53 C40 H40B 110.1
C45 C40 H40B 110.1
H40A C40 H40B 108.4
C3 C41 C24 110.1(10)
C3 C41 H41A 109.6
C24 C41 H41A 109.6
C3 C41 H41B 109.6
C24 C41 H41B 109.6
H41A C41 H41B 108.2
C17 C42 C59 112.0(11)
C17 C42 H42A 109.2
C59 C42 H42A 109.2
C17 C42 H42B 109.2
C59 C42 H42B 109.2
H42A C42 H42B 107.9
C69 C43 C31 117.1(13)
C69 C43 P2 119.6(11)
C31 C43 P2 111.9(9)
C69 C43 H43 101.3
C31 C43 H43 101.3
P2 C43 H43 101.3
C34 C44 C47 111.1(11)
C34 C44 H44A 109.4
C47 C44 H44A 109.4
C34 C44 H44B 109.4
C47 C44 H44B 109.4
H44A C44 H44B 108.0
C28 C45 C40 113.1(11)
C28 C45 H45A 109.0
C40 C45 H45A 109.0
C28 C45 H45B 109.0
C40 C45 H45B 109.0
H45A C45 H45B 107.8
C14 C46 C66 111.6(11)
C14 C46 H46A 109.3
C66 C46 H46A 109.3
C14 C46 H46B 109.3
C66 C46 H46B 109.3
H46A C46 H46B 108.0
C6 C47 C44 110.2(10)
C6 C47 H47A 109.6
C44 C47 H47A 109.6
C6 C47 H47B 109.6
C44 C47 H47B 109.6
H47A C47 H47B 108.1
C70 C48 C49 120.6(15)
C70 C48 H48 119.7
C49 C48 H48 119.7
C4 C49 C48 118.8(13)
C4 C49 S85 110.8(10)
C48 C49 S85 130.4(13)
C61 C50 C54 111.7(11)
C61 C50 H50A 109.3
C54 C50 H50A 109.3
C61 C50 H50B 109.3
C54 C50 H50B 109.3
H50A C50 H50B 107.9
C18 C51 C11 116.4(13)
C18 C51 C32 130.7(14)
C11 C51 C32 112.8(13)
C66 C52 C5 110.0(11)
C66 C52 H52A 109.7
C5 C52 H52A 109.7
C66 C52 H52B 109.7
C5 C52 H52B 109.7
H52A C52 H52B 108.2
C23 C53 C40 112.6(12)
C23 C53 H53A 109.1
C40 C53 H53A 109.1
C23 C53 H53B 109.1
C40 C53 H53B 109.1
H53A C53 H53B 107.8
C50 C54 C67 110.3(10)
C50 C54 H54A 109.6
C67 C54 H54A 109.6
C50 C54 H54B 109.6
C67 C54 H54B 109.6
H54A C54 H54B 108.1
C32 C55 H55A 109.5
C32 C55 H55B 109.5
H55A C55 H55B 109.5
C32 C55 H55C 109.5
H55A C55 H55C 109.5
H55B C55 H55C 109.5
C13 C56 P2 112.7(8)
C13 C56 H56A 109.1
P2 C56 H56A 109.1
C13 C56 H56B 109.1
P2 C56 H56B 109.1
H56A C56 H56B 107.8
C65 C57 C58 121.5(14)
C65 C57 H57 119.2
C58 C57 H57 119.2
C18 C58 C57 117.7(14)
C18 C58 H58 121.1
C57 C58 H58 121.1
C24 C59 C42 109.8(11)
C24 C59 H59A 109.7
C42 C59 H59A 109.7
C24 C59 H59B 109.7
C42 C59 H59B 109.7
H59A C59 H59B 108.2
C64 C60 C31 115.7(14)
C64 C60 H60A 108.4
C31 C60 H60A 108.4
C64 C60 H60B 108.4
C31 C60 H60B 108.4
H60A C60 H60B 107.4
C35 C61 C50 111.6(11)
C35 C61 H61A 109.3
C50 C61 H61A 109.3
C35 C61 H61B 109.3
C50 C61 H61B 109.3
H61A C61 H61B 108.0
C4 C62 C73 116.5(15)
C4 C62 H62 121.8
C73 C62 H62 121.8
C36 C63 C25 111.4(12)
C36 C63 H63A 109.3
C25 C63 H63A 109.3
C36 C63 H63B 109.3
C25 C63 H63B 109.3
H63A C63 H63B 108.0
C60 C64 C68 116.8(15)
C60 C64 H64A 108.1
C68 C64 H64A 108.1
C60 C64 H64B 108.1
C68 C64 H64B 108.1
H64A C64 H64B 107.3
C11 C65 C57 117.7(13)
C11 C65 H65 121.1
C57 C65 H65 121.1
C52 C66 C46 111.4(12)
C52 C66 H66A 109.4
C46 C66 H66A 109.4
C52 C66 H66B 109.4
C46 C66 H66B 109.4
H66A C66 H66B 108.0
C38 C67 C54 108.2(10)
C38 C67 P84 115.1(9)
C54 C67 P84 111.7(8)
C38 C67 H67 107.2
C54 C67 H67 107.2
P84 C67 H67 107.2
C64 C68 C69 111.6(13)
C64 C68 H68A 109.3
C69 C68 H68A 109.3
C64 C68 H68B 109.3
C69 C68 H68B 109.3
H68A C68 H68B 108.0
C43 C69 C68 113.4(14)
C43 C69 H69A 108.9
C68 C69 H69A 108.9
C43 C69 H69B 108.9
C68 C69 H69B 108.9
H69A C69 H69B 107.7
C48 C70 C73 120.2(16)
C48 C70 H70 119.9
C73 C70 H70 119.9
C27 C71 C20 127.0(14)
C27 C71 C4 111.6(13)
C20 C71 C4 121.5(13)
C70 C73 C62 121.0(15)
C70 C73 H73 119.5
C62 C73 H73 119.5

loop_
_geom_bond_atom_site_label_1
_geom_bond_atom_site_label_2
_geom_bond_distance
I1 Ni1 2.541(2)
I2 Ni2 2.559(2)
Ni1 C27 1.971(12)
Ni1 P2 2.169(4)
Ni1 P84 2.254(4)
Ni2 C15 2.011(13)
Ni2 P83 2.172(4)
Ni2 P1 2.224(4)
S82 C15 1.705(13)
S82 C11 1.773(12)
S85 C49 1.743(14)
S85 C27 1.778(12)
P1 C8 1.854(11)
P1 C7 1.861(11)
P1 C3 1.888(12)
P2 C56 1.836(12)
P2 C12 1.841(12)
P2 C43 1.875(13)
P83 C29 1.832(11)
P83 C2 1.845(12)
P83 C6 1.874(11)
P84 C67 1.858(12)
P84 C13 1.859(12)
P84 C19 1.875(11)
C2 C14 1.552(15)
C2 C5 1.558(15)
C2 H2 1.0000
C3 C17 1.532(15)
C3 C41 1.566(16)
C3 H3 1.0000
C4 C49 1.419(19)
C4 C62 1.421(19)
C4 C71 1.519(18)
C5 C52 1.558(16)
C5 H5A 0.9900
C5 H5B 0.9900
C6 C47 1.526(15)
C6 C10 1.543(15)
C6 H6 1.0000
C7 C29 1.516(14)
C7 H7A 0.9900
C7 H7B 0.9900
C8 C37 1.541(16)
C8 C9 1.547(15)
C8 H8 1.0000
C9 C22 1.540(15)
C9 H9A 0.9900
C9 H9B 0.9900
C10 C26 1.542(16)
C10 H10A 0.9900
C10 H10B 0.9900
C11 C65 1.394(17)
C11 C51 1.420(18)
C12 C21 1.544(15)
C12 C25 1.562(16)
C12 H12 1.0000
C13 C56 1.555(16)
C13 H13A 0.9900
C13 H13B 0.9900
C14 C46 1.524(16)
C14 H14A 0.9900
C14 H14B 0.9900
C15 C32 1.406(17)
C16 C22 1.534(16)
C16 C39 1.551(16)
C16 H16A 0.9900
C16 H16B 0.9900
C17 C42 1.552(17)
C17 H17A 0.9900
C17 H17B 0.9900
C18 C58 1.378(18)
C18 C51 1.389(17)
C18 H18 0.9500
C19 C28 1.531(16)
C19 C23 1.558(16)
C19 H19 1.0000
C20 C71 1.369(17)
C20 H20A 0.9800
C20 H20B 0.9800
C20 H20C 0.9800
C21 C30 1.580(16)
C21 H21A 0.9900
C21 H21B 0.9900
C22 H22A 0.9900
C22 H22B 0.9900
C23 C53 1.518(16)
C23 H23A 0.9900
C23 H23B 0.9900
C24 C59 1.513(17)
C24 C41 1.568(16)
C24 H24A 0.9900
C24 H24B 0.9900
C25 C63 1.519(17)
C25 H25A 0.9900
C25 H25B 0.9900
C26 C34 1.512(17)
C26 H26A 0.9900
C26 H26B 0.9900
C27 C71 1.367(16)
C28 C45 1.538(15)
C28 H28A 0.9900
C28 H28B 0.9900
C29 H29A 0.9900
C29 H29B 0.9900
C30 C36 1.513(17)
C30 H30A 0.9900
C30 H30B 0.9900
C31 C60 1.529(17)
C31 C43 1.538(16)
C31 H31A 0.9900
C31 H31B 0.9900
C32 C51 1.455(17)
C32 C55 1.520(17)
C34 C44 1.541(17)
C34 H34A 0.9900
C34 H34B 0.9900
C35 C61 1.521(18)
C35 C38 1.556(17)
C35 H35A 0.9900
C35 H35B 0.9900
C36 C63 1.516(17)
C36 H36A 0.9900
C36 H36B 0.9900
C37 C39 1.556(16)
C37 H37A 0.9900
C37 H37B 0.9900
C38 C67 1.570(16)
C38 H38A 0.9900
C38 H38B 0.9900
C39 H39A 0.9900
C39 H39B 0.9900
C40 C53 1.538(19)
C40 C45 1.546(18)
C40 H40A 0.9900
C40 H40B 0.9900
C41 H41A 0.9900
C41 H41B 0.9900
C42 C59 1.563(18)
C42 H42A 0.9900
C42 H42B 0.9900
C43 C69 1.419(19)
C43 H43 1.0000
C44 C47 1.565(16)
C44 H44A 0.9900
C44 H44B 0.9900
C45 H45A 0.9900
C45 H45B 0.9900
C46 C66 1.547(18)
C46 H46A 0.9900
C46 H46B 0.9900
C47 H47A 0.9900
C47 H47B 0.9900
C48 C70 1.409(19)
C48 C49 1.436(18)
C48 H48 0.9500
C50 C61 1.529(17)
C50 C54 1.550(16)
C50 H50A 0.9900
C50 H50B 0.9900
C52 C66 1.542(17)
C52 H52A 0.9900
C52 H52B 0.9900
C53 H53A 0.9900
C53 H53B 0.9900
C54 C67 1.573(16)
C54 H54A 0.9900
C54 H54B 0.9900
C55 H55A 0.9800
C55 H55B 0.9800
C55 H55C 0.9800
C56 H56A 0.9900
C56 H56B 0.9900
C57 C65 1.404(18)
C57 C58 1.417(19)
C57 H57 0.9500
C58 H58 0.9500
C59 H59A 0.9900
C59 H59B 0.9900
C60 C64 1.41(2)
C60 H60A 0.9900
C60 H60B 0.9900
C61 H61A 0.9900
C61 H61B 0.9900
C62 C73 1.47(2)
C62 H62 0.9500
C63 H63A 0.9900
C63 H63B 0.9900
C64 C68 1.53(2)
C64 H64A 0.9900
C64 H64B 0.9900
C65 H65 0.9500
C66 H66A 0.9900
C66 H66B 0.9900
C67 H67 1.0000
C68 C69 1.556(18)
C68 H68A 0.9900
C68 H68B 0.9900
C69 H69A 0.9900
C69 H69B 0.9900
C70 C73 1.42(2)
C70 H70 0.9500
C73 H73 0.9500

loop_
_geom_torsion_atom_site_label_1
_geom_torsion_atom_site_label_2
_geom_torsion_atom_site_label_3
_geom_torsion_atom_site_label_4
_geom_torsion
C29 P83 C2 C14 51.8(10)
C6 P83 C2 C14 -62.9(10)
Ni2 P83 C2 C14 174.6(7)
C29 P83 C2 C5 -72.5(9)
C6 P83 C2 C5 172.8(8)
Ni2 P83 C2 C5 50.3(9)
C8 P1 C3 C17 -43.6(10)
C7 P1 C3 C17 -152.2(9)
Ni2 P1 C3 C17 90.1(9)
C8 P1 C3 C41 -168.4(8)
C7 P1 C3 C41 82.9(9)
Ni2 P1 C3 C41 -34.8(9)
C14 C2 C5 C52 58.1(13)
P83 C2 C5 C52 -174.3(9)
C29 P83 C6 C47 -25.8(10)
C2 P83 C6 C47 87.3(10)
Ni2 P83 C6 C47 -145.4(8)
C29 P83 C6 C10 100.1(9)
C2 P83 C6 C10 -146.8(9)
Ni2 P83 C6 C10 -19.5(10)
C8 P1 C7 C29 158.1(8)
C3 P1 C7 C29 -92.6(9)
Ni2 P1 C7 C29 27.6(9)
C7 P1 C8 C37 -72.7(9)
C3 P1 C8 C37 178.7(8)
Ni2 P1 C8 C37 50.1(10)
C7 P1 C8 C9 53.3(9)
C3 P1 C8 C9 -55.2(9)
Ni2 P1 C8 C9 176.1(7)
C37 C8 C9 C22 -55.7(13)
P1 C8 C9 C22 176.1(8)
C47 C6 C10 C26 -59.9(13)
P83 C6 C10 C26 170.6(9)
C15 S82 C11 C65 -179.1(12)
C15 S82 C11 C51 1.5(10)
C56 P2 C12 C21 72.8(10)
C43 P2 C12 C21 -178.6(9)
Ni1 P2 C12 C21 -44.6(9)
C56 P2 C12 C25 -49.8(10)
C43 P2 C12 C25 58.7(11)
Ni1 P2 C12 C25 -167.2(8)
C67 P84 C13 C56 -151.5(8)
C19 P84 C13 C56 96.8(9)
Ni1 P84 C13 C56 -28.8(9)
C5 C2 C14 C46 -56.1(14)
P83 C2 C14 C46 179.9(9)
C11 S82 C15 C32 0.3(11)
C11 S82 C15 Ni2 179.1(8)
C41 C3 C17 C42 -58.8(13)
P1 C3 C17 C42 176.9(9)
C67 P84 C19 C28 -174.1(8)
C13 P84 C19 C28 -60.9(10)
Ni1 P84 C19 C28 59.6(9)
C67 P84 C19 C23 -47.4(11)
C13 P84 C19 C23 65.7(11)
Ni1 P84 C19 C23 -173.8(9)
C25 C12 C21 C30 -58.9(13)
P2 C12 C21 C30 174.1(9)
C39 C16 C22 C9 -59.8(13)
C8 C9 C22 C16 60.2(13)
C28 C19 C23 C53 -54.9(16)
P84 C19 C23 C53 178.3(11)
C21 C12 C25 C63 59.4(14)
P2 C12 C25 C63 -176.6(9)
C6 C10 C26 C34 59.5(15)
C49 S85 C27 C71 -0.2(10)
C49 S85 C27 Ni1 176.8(7)
C23 C19 C28 C45 53.6(14)
P84 C19 C28 C45 -177.0(9)
P1 C7 C29 P83 -37.8(11)
C2 P83 C29 C7 160.1(8)
C6 P83 C29 C7 -85.8(9)
Ni2 P83 C29 C7 33.0(10)
C12 C21 C30 C36 59.3(14)
S82 C15 C32 C51 -2.1(15)
Ni2 C15 C32 C51 179.3(9)
S82 C15 C32 C55 177.6(12)
Ni2 C15 C32 C55 -1(2)
C10 C26 C34 C44 -56.7(16)
C21 C30 C36 C63 -56.9(16)
C9 C8 C37 C39 53.6(13)
P1 C8 C37 C39 -178.8(9)
C61 C35 C38 C67 -58.1(15)
C22 C16 C39 C37 56.6(14)
C8 C37 C39 C16 -54.9(15)
C17 C3 C41 C24 56.3(14)
P1 C3 C41 C24 -176.5(9)
C59 C24 C41 C3 -54.7(15)
C3 C17 C42 C59 58.9(15)
C60 C31 C43 C69 -43(2)
C60 C31 C43 P2 173.8(11)
C56 P2 C43 C69 148.4(14)
C12 P2 C43 C69 39.0(16)
Ni1 P2 C43 C69 -90.1(14)
C56 P2 C43 C31 -69.1(12)
C12 P2 C43 C31 -178.5(10)
Ni1 P2 C43 C31 52.5(13)
C26 C34 C44 C47 55.8(16)
C19 C28 C45 C40 -56.0(15)
C53 C40 C45 C28 55.9(16)
C2 C14 C46 C66 54.1(15)
C10 C6 C47 C44 58.2(13)
P83 C6 C47 C44 -173.9(9)
C34 C44 C47 C6 -57.0(15)
C62 C4 C49 C48 2(2)
C71 C4 C49 C48 179.7(11)
C62 C4 C49 S85 179.9(10)
C71 C4 C49 S85 -2.3(14)
C70 C48 C49 C4 -1(2)
C70 C48 C49 S85 -178.7(11)
C27 S85 C49 C4 1.5(10)
C27 S85 C49 C48 179.2(13)
C58 C18 C51 C11 -2(2)
C58 C18 C51 C32 -178.6(14)
C65 C11 C51 C18 0.6(19)
S82 C11 C51 C18 -179.9(10)
C65 C11 C51 C32 177.6(12)
S82 C11 C51 C32 -2.9(14)
C15 C32 C51 C18 179.7(14)
C55 C32 C51 C18 0(2)
C15 C32 C51 C11 3.2(17)
C55 C32 C51 C11 -176.5(12)
C2 C5 C52 C66 -59.2(14)
C19 C23 C53 C40 57.8(17)
C45 C40 C53 C23 -56.9(16)
C61 C50 C54 C67 57.1(14)
P84 C13 C56 P2 40.2(11)
C12 P2 C56 C13 -154.6(9)
C43 P2 C56 C13 95.0(10)
Ni1 P2 C56 C13 -34.6(10)
C51 C18 C58 C57 2(2)
C65 C57 C58 C18 0(2)
C41 C24 C59 C42 53.9(15)
C17 C42 C59 C24 -56.1(15)
C43 C31 C60 C64 41(2)
C38 C35 C61 C50 56.3(16)
C54 C50 C61 C35 -56.4(16)
C49 C4 C62 C73 -3.0(19)
C71 C4 C62 C73 179.5(11)
C30 C36 C63 C25 56.5(17)
C12 C25 C63 C36 -58.1(16)
C31 C60 C64 C68 -45(2)
C51 C11 C65 C57 1.0(19)
S82 C11 C65 C57 -178.4(10)
C58 C57 C65 C11 -1.2(19)
C5 C52 C66 C46 57.1(15)
C14 C46 C66 C52 -54.6(16)
C35 C38 C67 C54 58.2(14)
C35 C38 C67 P84 -176.2(9)
C50 C54 C67 C38 -57.3(14)
C50 C54 C67 P84 175.1(8)
C13 P84 C67 C38 -28.4(11)
C19 P84 C67 C38 83.7(10)
Ni1 P84 C67 C38 -148.0(8)
C13 P84 C67 C54 95.5(9)
C19 P84 C67 C54 -152.4(9)
Ni1 P84 C67 C54 -24.1(10)
C60 C64 C68 C69 47(2)
C31 C43 C69 C68 47(2)
P2 C43 C69 C68 -172.8(11)
C64 C68 C69 C43 -47(2)
C49 C48 C70 C73 2(2)
S85 C27 C71 C20 178.9(11)
Ni1 C27 C71 C20 2.0(19)
S85 C27 C71 C4 -1.1(13)
Ni1 C27 C71 C4 -178.0(8)
C49 C4 C71 C27 2.2(15)
C62 C4 C71 C27 179.9(12)
C49 C4 C71 C20 -177.8(12)
C62 C4 C71 C20 -0.1(19)
C48 C70 C73 C62 -3(2)
C4 C62 C73 C70 3(2)
